data_4517740
loop_
_publ_author_name
'Chen, Hongtai'
'Fan, Liming'
'Zhang, Xiutang'
'Ma, Lufang'

_publ_section_title
;
 Nanocage-Based In<sup>III</sup>{Tb<sup>III</sup>}<sub>2</sub>-Organic
 Framework Featuring Lotus-Shaped Channels for Highly Efficient
 CO<sub>2</sub> Fixation and I<sub>2</sub> Capture.
;
_journal_name_full 'ACS applied materials &amp; interfaces'
_journal_paper_doi 10.1021/acsami.0c07061
_journal_year 2020
_chemical_formula_sum 'C58 H24 In N2 O24 Tb2'
_chemical_formula_weight 1565.45
_space_group_IT_number 15
_space_group_name_Hall '-C 2yc'
_space_group_name_H-M_alt 'C 1 2/c 1'
_atom_sites_solution_hydrogens geom
_atom_sites_solution_primary direct
_atom_sites_solution_secondary difmap
_audit_creation_method SHELXL-97
_cell_angle_alpha 90.00
_cell_angle_beta 101.962(6)
_cell_angle_gamma 90.00
_cell_formula_units_Z 4
_cell_length_a 18.661(4)
_cell_length_b 23.359(4)
_cell_length_c 21.359(3)
_cell_measurement_temperature 150(2)
_cell_volume 9108(3)
_computing_structure_refinement 'SHELXL-97 (Sheldrick, 1997)'
_computing_structure_solution 'SHELXS-97 (Sheldrick, 1990)'
_diffrn_ambient_temperature 150(2)
_diffrn_measured_fraction_theta_full 0.999
_diffrn_measured_fraction_theta_max 0.999
_diffrn_radiation_monochromator graphite
_diffrn_radiation_source 'fine-focus sealed tube'
_diffrn_radiation_type MoK\a
_diffrn_radiation_wavelength 0.71073
_diffrn_reflns_av_R_equivalents 0.0455
_diffrn_reflns_av_sigmaI/netI 0.0341
_diffrn_reflns_limit_h_max 22
_diffrn_reflns_limit_h_min -21
_diffrn_reflns_limit_k_max 27
_diffrn_reflns_limit_k_min -27
_diffrn_reflns_limit_l_max 24
_diffrn_reflns_limit_l_min -25
_diffrn_reflns_number 39669
_diffrn_reflns_theta_full 25.00
_diffrn_reflns_theta_max 25.00
_diffrn_reflns_theta_min 2.21
_exptl_absorpt_coefficient_mu 1.841
_exptl_absorpt_correction_T_max 0.7958
_exptl_absorpt_correction_T_min 0.6560
_exptl_crystal_density_diffrn 1.142
_exptl_crystal_density_method 'not measured'
_exptl_crystal_F_000 3028
_exptl_crystal_size_max 0.25
_exptl_crystal_size_mid 0.15
_exptl_crystal_size_min 0.13
_refine_diff_density_max 2.785
_refine_diff_density_min -1.543
_refine_diff_density_rms 0.220
_refine_ls_extinction_method none
_refine_ls_goodness_of_fit_ref 1.000
_refine_ls_hydrogen_treatment mixed
_refine_ls_matrix_type full
_refine_ls_number_parameters 393
_refine_ls_number_reflns 8006
_refine_ls_number_restraints 0
_refine_ls_restrained_S_all 1.000
_refine_ls_R_factor_all 0.0754
_refine_ls_R_factor_gt 0.0655
_refine_ls_shift/su_max 0.004
_refine_ls_shift/su_mean 0.000
_refine_ls_structure_factor_coef Fsqd
_refine_ls_weighting_details 'calc w=1/[\s^2^(Fo^2^)+(0.1680P)^2^+169.6848P] where P=(Fo^2^+2Fc^2^)/3'
_refine_ls_weighting_scheme calc
_refine_ls_wR_factor_gt 0.2312
_refine_ls_wR_factor_ref 0.2432
_reflns_number_gt 6887
_reflns_number_total 8006
_reflns_threshold_expression >2sigma(I)
_cod_data_source_file am0c07061_si_002.cif
_cod_data_source_block m1383_0m_a
_cod_database_code 4517740

loop_
_symmetry_equiv_pos_as_xyz
'x, y, z'
'-x, y, -z+1/2'
'x+1/2, y+1/2, z'
'-x+1/2, y+1/2, -z+1/2'
'-x, -y, -z'
'x, -y, z-1/2'
'-x+1/2, -y+1/2, -z'
'x+1/2, -y+1/2, z-1/2'

loop_
_atom_site_label
_atom_site_type_symbol
_atom_site_fract_x
_atom_site_fract_y
_atom_site_fract_z
_atom_site_U_iso_or_equiv
_atom_site_adp_type
_atom_site_occupancy
_atom_site_symmetry_multiplicity
_atom_site_calc_flag
_atom_site_refinement_flags
_atom_site_disorder_assembly
_atom_site_disorder_group
C1 C 0.4489(6) 0.4239(6) 0.6582(6) 0.055(3) Uani 1 1 d . . .
C2 C 0.4203(6) 0.4650(5) 0.6053(5) 0.053(3) Uani 1 1 d . . .
C3 C 0.3464(6) 0.4643(5) 0.5760(5) 0.052(3) Uani 1 1 d . . .
H3 H 0.3147 0.4372 0.5892 0.062 Uiso 1 1 calc R . .
C4 C 0.3189(7) 0.5025(4) 0.5279(6) 0.044(3) Uani 1 1 d . . .
C5 C 0.2380(6) 0.5012(4) 0.5024(5) 0.041(3) Uani 1 1 d . . .
C6 C 0.3658(6) 0.5437(5) 0.5080(5) 0.044(2) Uani 1 1 d . . .
C7 C 0.4386(7) 0.5437(6) 0.5367(6) 0.062(3) Uani 1 1 d . . .
H7 H 0.4707 0.5704 0.5232 0.075 Uiso 1 1 calc R . .
C8 C 0.4659(7) 0.5055(5) 0.5850(7) 0.061(4) Uani 1 1 d . . .
H8 H 0.5165 0.5067 0.6047 0.073 Uiso 1 1 calc R . .
C9 C 0.3367(6) 0.5857(5) 0.4558(4) 0.043(2) Uani 1 1 d . . .
C10 C 0.3635(5) 0.6396(4) 0.4629(4) 0.039(2) Uani 1 1 d . . .
H10 H 0.3973 0.6507 0.5006 0.047 Uiso 1 1 calc R . .
C11 C 0.3406(6) 0.6781(5) 0.4142(5) 0.044(2) Uani 1 1 d . . .
C12 C 0.2914(5) 0.6642(4) 0.3610(4) 0.037(2) Uani 1 1 d . . .
H12 H 0.2750 0.6919 0.3287 0.045 Uiso 1 1 calc R . .
C13 C 0.2651(5) 0.6086(4) 0.3541(4) 0.039(2) Uani 1 1 d . . .
C14 C 0.2172(6) 0.5916(4) 0.2922(5) 0.041(2) Uani 1 1 d . . .
C15 C 0.1534(5) 0.5582(4) 0.2897(4) 0.034(2) Uani 1 1 d . . .
C16 C 0.1126(5) 0.5417(4) 0.2308(4) 0.037(2) Uani 1 1 d . . .
H16 H 0.0699 0.5192 0.2292 0.044 Uiso 1 1 calc R . .
C17 C 0.1324(5) 0.5573(4) 0.1734(4) 0.035(2) Uani 1 1 d . . .
C18 C 0.1971(6) 0.5896(5) 0.1769(5) 0.051(3) Uani 1 1 d . . .
H18 H 0.2129 0.5995 0.1388 0.061 Uiso 1 1 calc R . .
C19 C 0.2370(6) 0.6065(5) 0.2350(4) 0.045(3) Uani 1 1 d . . .
H19 H 0.2795 0.6292 0.2364 0.054 Uiso 1 1 calc R . .
C20 C 0.1268(5) 0.5392(4) 0.3477(4) 0.033(2) Uani 1 1 d . . .
C21 C 0.0872(5) 0.5388(4) 0.1104(4) 0.034(2) Uani 1 1 d . . .
C22 C 0.4490(8) 0.7162(5) 0.3347(7) 0.064(3) Uani 1 1 d . . .
C23 C 0.4266(8) 0.7530(5) 0.3846(6) 0.060(3) Uani 1 1 d . . .
C24 C 0.3736(6) 0.7362(4) 0.4214(5) 0.047(3) Uani 1 1 d . . .
C25 C 0.3607(7) 0.7741(6) 0.4674(6) 0.066(4) Uani 1 1 d . . .
H25 H 0.3270 0.7632 0.4930 0.080 Uiso 1 1 calc R . .
C26 C 0.3939(7) 0.8274(5) 0.4783(6) 0.059(3) Uani 1 1 d . . .
H26 H 0.3809 0.8531 0.5087 0.071 Uiso 1 1 calc R . .
C27 C 0.4473(6) 0.8425(4) 0.4435(5) 0.042(2) Uani 1 1 d . . .
C28 C 0.4611(8) 0.8063(5) 0.3960(6) 0.061(3) Uani 1 1 d . . .
H28 H 0.4947 0.8179 0.3706 0.073 Uiso 1 1 calc R . .
C29 C 0.4882(5) 0.8968(4) 0.4536(4) 0.037(2) Uani 1 1 d . . .
Tb1 Tb 0.41474(2) 1.002857(16) 0.541446(17) 0.0257(2) Uani 1 1 d . . .
In1 In 0.5000 0.65343(4) 0.2500 0.0328(3) Uani 1 2 d S . .
N1 N 0.2887(5) 0.5688(4) 0.4016(4) 0.046(2) Uani 1 1 d . . .
H1 H 0.2731 0.5332 0.3970 0.055 Uiso 1 1 calc R . .
O1 O 0.4671(4) 0.9363(3) 0.4864(3) 0.0367(15) Uani 1 1 d . . .
O2 O 0.5438(4) 0.9031(3) 0.4297(3) 0.0451(17) Uani 1 1 d . . .
O3 O 0.5197(7) 0.7204(6) 0.3280(7) 0.121(5) Uani 1 1 d . . .
O4 O 0.4053(6) 0.6924(6) 0.2904(6) 0.102(4) Uani 1 1 d . . .
O5 O 0.1135(4) 0.5447(3) 0.0622(3) 0.0395(15) Uani 1 1 d . . .
O6 O 0.0246(4) 0.5176(3) 0.1122(3) 0.0378(15) Uani 1 1 d . . .
O7 O 0.1112(4) 0.4863(3) 0.3523(3) 0.0364(15) Uani 1 1 d . . .
O8 O 0.1194(4) 0.5742(3) 0.3899(3) 0.0408(16) Uani 1 1 d . . .
O9 O 0.2091(4) 0.4571(3) 0.4722(3) 0.0439(17) Uani 1 1 d . . .
O10 O 0.1984(4) 0.5425(3) 0.5130(4) 0.0493(18) Uani 1 1 d . . .
O11 O 0.4053(4) 0.3900(4) 0.6769(4) 0.0533(19) Uani 1 1 d . . .
O12 O 0.5159(5) 0.4217(5) 0.6817(5) 0.096(4) Uani 1 1 d . . .

loop_
_atom_site_aniso_label
_atom_site_aniso_U_11
_atom_site_aniso_U_22
_atom_site_aniso_U_33
_atom_site_aniso_U_23
_atom_site_aniso_U_13
_atom_site_aniso_U_12
C1 0.047(6) 0.062(8) 0.053(7) 0.011(6) 0.001(5) -0.006(6)
C2 0.049(6) 0.057(7) 0.049(6) 0.010(5) 0.004(5) -0.003(5)
C3 0.043(6) 0.063(8) 0.047(6) 0.014(5) 0.004(5) -0.013(5)
C4 0.045(6) 0.045(6) 0.039(6) 0.007(4) 0.004(5) -0.012(4)
C5 0.039(6) 0.049(7) 0.035(6) 0.011(4) 0.007(5) -0.012(5)
C6 0.043(6) 0.046(6) 0.042(5) 0.002(5) 0.003(4) -0.014(5)
C7 0.046(6) 0.069(8) 0.070(8) 0.019(7) 0.009(6) -0.016(6)
C8 0.040(7) 0.070(9) 0.068(9) 0.020(6) -0.001(6) -0.016(5)
C9 0.047(6) 0.049(6) 0.030(5) 0.003(4) 0.001(4) -0.021(5)
C10 0.043(5) 0.037(5) 0.033(5) -0.003(4) -0.001(4) -0.022(4)
C11 0.047(6) 0.041(6) 0.042(6) 0.003(4) 0.005(4) -0.018(5)
C12 0.045(5) 0.033(5) 0.033(5) -0.001(4) 0.008(4) -0.021(4)
C13 0.042(5) 0.038(5) 0.036(5) 0.002(4) 0.010(4) -0.013(4)
C14 0.053(6) 0.041(6) 0.032(5) -0.011(4) 0.012(4) -0.021(5)
C15 0.037(5) 0.039(5) 0.028(4) -0.004(4) 0.009(4) -0.009(4)
C16 0.039(5) 0.047(6) 0.026(4) -0.005(4) 0.011(4) -0.011(4)
C17 0.042(5) 0.030(5) 0.032(5) -0.003(4) 0.009(4) -0.006(4)
C18 0.050(6) 0.076(8) 0.031(5) 0.003(5) 0.022(4) -0.011(6)
C19 0.044(6) 0.062(7) 0.032(5) 0.003(5) 0.015(4) -0.023(5)
C20 0.041(5) 0.033(5) 0.026(4) -0.001(4) 0.008(4) -0.010(4)
C21 0.037(5) 0.040(5) 0.024(4) -0.004(4) 0.005(4) 0.008(4)
C22 0.073(9) 0.041(7) 0.081(9) -0.004(6) 0.023(7) 0.001(6)
C23 0.092(9) 0.043(6) 0.047(6) -0.013(5) 0.016(6) -0.028(6)
C24 0.064(7) 0.034(5) 0.043(6) -0.003(4) 0.010(5) -0.023(5)
C25 0.069(8) 0.069(9) 0.072(8) -0.012(7) 0.038(7) -0.030(7)
C26 0.060(7) 0.057(7) 0.069(8) -0.025(6) 0.035(6) -0.030(6)
C27 0.059(6) 0.028(5) 0.044(5) -0.009(4) 0.018(5) -0.009(4)
C28 0.089(9) 0.042(6) 0.060(7) -0.015(5) 0.035(7) -0.018(6)
C29 0.049(6) 0.027(5) 0.037(5) -0.004(4) 0.012(4) -0.007(4)
Tb1 0.0326(3) 0.0271(3) 0.0179(3) 0.00046(14) 0.00635(19) -0.00656(15)
In1 0.0339(5) 0.0331(5) 0.0336(5) 0.000 0.0117(4) 0.000
N1 0.063(6) 0.032(5) 0.045(5) -0.001(4) 0.015(4) -0.020(4)
O1 0.049(4) 0.028(3) 0.032(3) -0.008(3) 0.006(3) -0.004(3)
O2 0.056(4) 0.033(4) 0.052(4) -0.010(3) 0.025(3) -0.017(3)
O3 0.100(9) 0.121(11) 0.139(11) -0.064(9) 0.017(8) 0.008(8)
O4 0.079(7) 0.125(10) 0.111(9) -0.070(8) 0.037(6) -0.029(7)
O5 0.046(4) 0.053(4) 0.022(3) -0.006(3) 0.013(3) -0.001(3)
O6 0.038(4) 0.049(4) 0.026(3) -0.005(3) 0.005(3) -0.001(3)
O7 0.048(4) 0.034(4) 0.028(3) -0.001(3) 0.011(3) -0.005(3)
O8 0.058(4) 0.038(4) 0.030(3) -0.007(3) 0.018(3) -0.016(3)
O9 0.037(4) 0.056(5) 0.038(4) -0.006(3) 0.006(3) -0.005(3)
O10 0.048(4) 0.033(4) 0.062(5) 0.002(3) 0.000(4) -0.012(3)
O11 0.044(4) 0.056(5) 0.057(5) 0.012(4) 0.004(3) -0.010(4)
O12 0.048(5) 0.118(9) 0.108(8) 0.066(7) -0.013(5) -0.024(5)

loop_
_atom_type_symbol
_atom_type_description
_atom_type_scat_dispersion_real
_atom_type_scat_dispersion_imag
_atom_type_scat_source
C C 0.0033 0.0016 'International Tables Vol C Tables 4.2.6.8 and 6.1.1.4'
H H 0.0000 0.0000 'International Tables Vol C Tables 4.2.6.8 and 6.1.1.4'
N N 0.0061 0.0033 'International Tables Vol C Tables 4.2.6.8 and 6.1.1.4'
O O 0.0106 0.0060 'International Tables Vol C Tables 4.2.6.8 and 6.1.1.4'
In In -0.7276 1.3100 'International Tables Vol C Tables 4.2.6.8 and 6.1.1.4'
Tb Tb -0.1723 4.1537 'International Tables Vol C Tables 4.2.6.8 and 6.1.1.4'

loop_
_geom_angle_atom_site_label_1
_geom_angle_atom_site_label_2
_geom_angle_atom_site_label_3
_geom_angle
_geom_angle_site_symmetry_1
_geom_angle_site_symmetry_3
_geom_angle_publ_flag
O12 C1 O11 120.4(11) . . ?
O12 C1 C2 120.1(11) . . ?
O11 C1 C2 119.5(10) . . ?
O12 C1 In1 60.3(6) . 5_666 ?
O11 C1 In1 60.1(6) . 5_666 ?
C2 C1 In1 177.7(9) . 5_666 ?
C8 C2 C3 118.4(11) . . ?
C8 C2 C1 121.7(11) . . ?
C3 C2 C1 119.9(10) . . ?
C4 C3 C2 120.7(10) . . ?
C4 C3 H3 119.6 . . ?
C2 C3 H3 119.6 . . ?
C3 C4 C6 120.1(10) . . ?
C3 C4 C5 116.8(9) . . ?
C6 C4 C5 122.9(9) . . ?
O10 C5 O9 120.5(10) . . ?
O10 C5 C4 120.1(10) . . ?
O9 C5 C4 119.4(10) . . ?
O10 C5 Tb1 59.7(5) . 7_566 ?
O9 C5 Tb1 60.8(5) . 7_566 ?
C4 C5 Tb1 178.0(8) . 7_566 ?
C7 C6 C4 118.8(10) . . ?
C7 C6 C9 120.3(9) . . ?
C4 C6 C9 120.9(9) . . ?
C8 C7 C6 120.9(11) . . ?
C8 C7 H7 119.6 . . ?
C6 C7 H7 119.6 . . ?
C7 C8 C2 121.0(11) . . ?
C7 C8 H8 119.5 . . ?
C2 C8 H8 119.5 . . ?
C10 C9 N1 121.7(9) . . ?
C10 C9 C6 117.2(9) . . ?
N1 C9 C6 120.9(9) . . ?
C9 C10 C11 118.3(9) . . ?
C9 C10 H10 120.9 . . ?
C11 C10 H10 120.9 . . ?
C12 C11 C10 122.3(9) . . ?
C12 C11 C24 120.3(9) . . ?
C10 C11 C24 117.5(9) . . ?
C11 C12 C13 118.7(9) . . ?
C11 C12 H12 120.6 . . ?
C13 C12 H12 120.6 . . ?
N1 C13 C12 120.2(9) . . ?
N1 C13 C14 120.9(9) . . ?
C12 C13 C14 118.6(9) . . ?
C19 C14 C15 118.6(9) . . ?
C19 C14 C13 119.5(9) . . ?
C15 C14 C13 121.8(8) . . ?
C16 C15 C14 119.2(8) . . ?
C16 C15 C20 117.2(8) . . ?
C14 C15 C20 123.6(8) . . ?
C15 C16 C17 122.0(9) . . ?
C15 C16 H16 119.0 . . ?
C17 C16 H16 119.0 . . ?
C16 C17 C18 118.1(9) . . ?
C16 C17 C21 120.7(8) . . ?
C18 C17 C21 121.2(8) . . ?
C19 C18 C17 120.1(9) . . ?
C19 C18 H18 119.9 . . ?
C17 C18 H18 119.9 . . ?
C18 C19 C14 122.0(9) . . ?
C18 C19 H19 119.0 . . ?
C14 C19 H19 119.0 . . ?
O8 C20 O7 121.2(8) . . ?
O8 C20 C15 120.8(8) . . ?
O7 C20 C15 118.1(8) . . ?
O8 C20 Tb1 61.9(5) . 7_566 ?
O7 C20 Tb1 59.4(4) . 7_566 ?
C15 C20 Tb1 175.6(7) . 7_566 ?
O5 C21 O6 126.3(8) . . ?
O5 C21 C17 118.0(8) . . ?
O6 C21 C17 115.7(8) . . ?
O4 C22 O3 116.7(13) . . ?
O4 C22 C23 124.2(13) . . ?
O3 C22 C23 117.0(12) . . ?
O4 C22 In1 60.4(7) . . ?
O3 C22 In1 58.4(7) . . ?
C23 C22 In1 175.3(10) . . ?
C28 C23 C24 119.5(11) . . ?
C28 C23 C22 116.7(11) . . ?
C24 C23 C22 123.8(10) . . ?
C25 C24 C23 116.9(9) . . ?
C25 C24 C11 122.0(10) . . ?
C23 C24 C11 120.8(10) . . ?
C24 C25 C26 123.9(11) . . ?
C24 C25 H25 118.1 . . ?
C26 C25 H25 118.1 . . ?
C25 C26 C27 118.5(10) . . ?
C25 C26 H26 120.8 . . ?
C27 C26 H26 120.8 . . ?
C28 C27 C26 119.7(10) . . ?
C28 C27 C29 117.6(9) . . ?
C26 C27 C29 122.7(9) . . ?
C27 C28 C23 121.4(11) . . ?
C27 C28 H28 119.3 . . ?
C23 C28 H28 119.3 . . ?
O2 C29 O1 121.1(9) . . ?
O2 C29 C27 119.2(8) . . ?
O1 C29 C27 119.7(9) . . ?
O2 C29 Tb1 50.9(5) . 5_676 ?
O1 C29 Tb1 70.2(5) . 5_676 ?
C27 C29 Tb1 170.0(7) . 5_676 ?
O1 Tb1 O6 77.4(2) . 8_566 ?
O1 Tb1 O2 127.8(2) . 5_676 ?
O6 Tb1 O2 79.9(3) 8_566 5_676 ?
O1 Tb1 O5 80.6(2) . 4 ?
O6 Tb1 O5 133.1(2) 8_566 4 ?
O2 Tb1 O5 81.8(3) 5_676 4 ?
O1 Tb1 O7 137.7(2) . 7_566 ?
O6 Tb1 O7 74.6(2) 8_566 7_566 ?
O2 Tb1 O7 77.2(2) 5_676 7_566 ?
O5 Tb1 O7 141.1(2) 4 7_566 ?
O1 Tb1 O10 83.0(3) . 7_566 ?
O6 Tb1 O10 141.3(3) 8_566 7_566 ?
O2 Tb1 O10 137.2(3) 5_676 7_566 ?
O5 Tb1 O10 74.4(2) 4 7_566 ?
O7 Tb1 O10 99.8(3) 7_566 7_566 ?
O1 Tb1 O9 133.6(2) . 7_566 ?
O6 Tb1 O9 146.6(2) 8_566 7_566 ?
O2 Tb1 O9 85.7(3) 5_676 7_566 ?
O5 Tb1 O9 73.2(2) 4 7_566 ?
O7 Tb1 O9 72.9(2) 7_566 7_566 ?
O10 Tb1 O9 53.6(3) 7_566 7_566 ?
O1 Tb1 O8 90.0(2) . 7_566 ?
O6 Tb1 O8 76.5(2) 8_566 7_566 ?
O2 Tb1 O8 128.9(2) 5_676 7_566 ?
O5 Tb1 O8 144.4(2) 4 7_566 ?
O7 Tb1 O8 53.1(2) 7_566 7_566 ?
O10 Tb1 O8 70.3(2) 7_566 7_566 ?
O9 Tb1 O8 89.8(2) 7_566 7_566 ?
O1 Tb1 O1 78.3(2) . 5_676 ?
O6 Tb1 O1 67.4(2) 8_566 5_676 ?
O2 Tb1 O1 49.7(2) 5_676 5_676 ?
O5 Tb1 O1 67.9(2) 4 5_676 ?
O7 Tb1 O1 117.7(2) 7_566 5_676 ?
O10 Tb1 O1 140.0(2) 7_566 5_676 ?
O9 Tb1 O1 123.2(2) 7_566 5_676 ?
O8 Tb1 O1 143.6(2) 7_566 5_676 ?
O1 Tb1 C5 108.5(3) . 7_566 ?
O6 Tb1 C5 154.7(3) 8_566 7_566 ?
O2 Tb1 C5 111.8(3) 5_676 7_566 ?
O5 Tb1 C5 71.9(3) 4 7_566 ?
O7 Tb1 C5 86.0(3) 7_566 7_566 ?
O10 Tb1 C5 26.7(3) 7_566 7_566 ?
O9 Tb1 C5 26.9(3) 7_566 7_566 ?
O8 Tb1 C5 78.8(3) 7_566 7_566 ?
O1 Tb1 C5 137.6(2) 5_676 7_566 ?
O1 Tb1 C20 114.6(3) . 7_566 ?
O6 Tb1 C20 75.0(3) 8_566 7_566 ?
O2 Tb1 C20 103.7(2) 5_676 7_566 ?
O5 Tb1 C20 151.6(3) 4 7_566 ?
O7 Tb1 C20 26.9(2) 7_566 7_566 ?
O10 Tb1 C20 83.5(3) 7_566 7_566 ?
O9 Tb1 C20 79.4(3) 7_566 7_566 ?
O8 Tb1 C20 26.2(2) 7_566 7_566 ?
O1 Tb1 C20 136.4(2) 5_676 7_566 ?
C5 Tb1 C20 80.3(3) 7_566 7_566 ?
O1 Tb1 C29 103.5(3) . 5_676 ?
O6 Tb1 C29 71.8(3) 8_566 5_676 ?
O2 Tb1 C29 24.3(2) 5_676 5_676 ?
O5 Tb1 C29 73.9(3) 4 5_676 ?
O7 Tb1 C29 97.1(2) 7_566 5_676 ?
O10 Tb1 C29 146.0(3) 7_566 5_676 ?
O9 Tb1 C29 104.9(3) 7_566 5_676 ?
O8 Tb1 C29 141.6(2) 7_566 5_676 ?
O1 Tb1 C29 25.3(2) 5_676 5_676 ?
C5 Tb1 C29 127.7(3) 7_566 5_676 ?
C20 Tb1 C29 121.4(3) 7_566 5_676 ?
O3 In1 O3 92.3(9) . 2_655 ?
O3 In1 O4 89.0(6) . 2_655 ?
O3 In1 O4 58.1(4) 2_655 2_655 ?
O3 In1 O4 58.1(4) . . ?
O3 In1 O4 89.0(6) 2_655 . ?
O4 In1 O4 133.6(7) 2_655 . ?
O3 In1 O11 79.8(4) . 5_666 ?
O3 In1 O11 141.2(4) 2_655 5_666 ?
O4 In1 O11 83.6(3) 2_655 5_666 ?
O4 In1 O11 117.0(4) . 5_666 ?
O3 In1 O11 141.2(4) . 6_565 ?
O3 In1 O11 79.8(4) 2_655 6_565 ?
O4 In1 O11 117.0(4) 2_655 6_565 ?
O4 In1 O11 83.6(3) . 6_565 ?
O11 In1 O11 128.5(4) 5_666 6_565 ?
O3 In1 O12 163.1(4) . 6_565 ?
O3 In1 O12 94.7(6) 2_655 6_565 ?
O4 In1 O12 81.8(5) 2_655 6_565 ?
O4 In1 O12 137.3(4) . 6_565 ?
O11 In1 O12 85.1(3) 5_666 6_565 ?
O11 In1 O12 55.5(3) 6_565 6_565 ?
O3 In1 O12 94.7(6) . 5_666 ?
O3 In1 O12 163.1(4) 2_655 5_666 ?
O4 In1 O12 137.3(4) 2_655 5_666 ?
O4 In1 O12 81.8(5) . 5_666 ?
O11 In1 O12 55.5(3) 5_666 5_666 ?
O11 In1 O12 85.1(3) 6_565 5_666 ?
O12 In1 O12 82.8(7) 6_565 5_666 ?
O3 In1 C22 95.4(5) . 2_655 ?
O3 In1 C22 30.8(4) 2_655 2_655 ?
O4 In1 C22 28.0(4) 2_655 2_655 ?
O4 In1 C22 116.6(5) . 2_655 ?
O11 In1 C22 111.6(4) 5_666 2_655 ?
O11 In1 C22 96.4(4) 6_565 2_655 ?
O12 In1 C22 83.1(5) 6_565 2_655 ?
O12 In1 C22 161.7(4) 5_666 2_655 ?
O3 In1 C22 30.8(4) . . ?
O3 In1 C22 95.4(5) 2_655 . ?
O4 In1 C22 116.6(5) 2_655 . ?
O4 In1 C22 28.0(4) . . ?
O11 In1 C22 96.4(4) 5_666 . ?
O11 In1 C22 111.6(4) 6_565 . ?
O12 In1 C22 161.7(4) 6_565 . ?
O12 In1 C22 83.1(5) 5_666 . ?
C22 In1 C22 112.9(6) 2_655 . ?
O3 In1 C1 168.8(4) . 6_565 ?
O3 In1 C1 87.1(5) 2_655 6_565 ?
O4 In1 C1 100.1(5) 2_655 6_565 ?
O4 In1 C1 110.7(4) . 6_565 ?
O11 In1 C1 107.5(3) 5_666 6_565 ?
O11 In1 C1 27.9(3) 6_565 6_565 ?
O12 In1 C1 27.6(3) 6_565 6_565 ?
O12 In1 C1 83.0(4) 5_666 6_565 ?
C22 In1 C1 89.8(4) 2_655 6_565 ?
C22 In1 C1 138.1(4) . 6_565 ?
O3 In1 C1 87.1(5) . 5_666 ?
O3 In1 C1 168.8(4) 2_655 5_666 ?
O4 In1 C1 110.7(4) 2_655 5_666 ?
O4 In1 C1 100.1(5) . 5_666 ?
O11 In1 C1 27.9(3) 5_666 5_666 ?
O11 In1 C1 107.5(3) 6_565 5_666 ?
O12 In1 C1 83.0(4) 6_565 5_666 ?
O12 In1 C1 27.6(3) 5_666 5_666 ?
C22 In1 C1 138.1(4) 2_655 5_666 ?
C22 In1 C1 89.8(4) . 5_666 ?
C1 In1 C1 95.6(5) 6_565 5_666 ?
C13 N1 C9 118.8(8) . . ?
C13 N1 H1 120.6 . . ?
C9 N1 H1 120.6 . . ?
C29 O1 Tb1 172.9(7) . . ?
C29 O1 Tb1 84.4(5) . 5_676 ?
Tb1 O1 Tb1 101.7(2) . 5_676 ?
C29 O2 Tb1 104.8(6) . 5_676 ?
C22 O3 In1 90.8(9) . . ?
C22 O4 In1 91.6(9) . . ?
C21 O5 Tb1 132.8(6) . 4_545 ?
C21 O6 Tb1 138.3(6) . 8_465 ?
C20 O7 Tb1 93.7(5) . 7_566 ?
C20 O8 Tb1 91.8(5) . 7_566 ?
C5 O9 Tb1 92.3(7) . 7_566 ?
C5 O10 Tb1 93.6(6) . 7_566 ?
C1 O11 In1 92.1(7) . 5_666 ?
C1 O12 In1 92.1(7) . 5_666 ?

loop_
_geom_bond_atom_site_label_1
_geom_bond_atom_site_label_2
_geom_bond_distance
_geom_bond_site_symmetry_2
_geom_bond_publ_flag
C1 O12 1.249(14) . ?
C1 O11 1.259(14) . ?
C1 C2 1.493(16) . ?
C1 In1 2.692(12) 5_666 ?
C2 C8 1.401(17) . ?
C2 C3 1.392(16) . ?
C3 C4 1.377(15) . ?
C3 H3 0.9500 . ?
C4 C6 1.423(14) . ?
C4 C5 1.495(16) . ?
C5 O10 1.265(13) . ?
C5 O9 1.274(13) . ?
C5 Tb1 2.811(11) 7_566 ?
C6 C7 1.369(16) . ?
C6 C9 1.500(14) . ?
C7 C8 1.379(17) . ?
C7 H7 0.9500 . ?
C8 H8 0.9500 . ?
C9 C10 1.353(14) . ?
C9 N1 1.368(13) . ?
C10 C11 1.373(14) . ?
C10 H10 0.9500 . ?
C11 C12 1.344(14) . ?
C11 C24 1.486(14) . ?
C12 C13 1.385(13) . ?
C12 H12 0.9500 . ?
C13 N1 1.378(13) . ?
C13 C14 1.488(13) . ?
C14 C19 1.394(13) . ?
C14 C15 1.415(13) . ?
C15 C16 1.384(12) . ?
C15 C20 1.493(12) . ?
C16 C17 1.400(13) . ?
C16 H16 0.9500 . ?
C17 C18 1.412(14) . ?
C17 C21 1.496(12) . ?
C18 C19 1.366(14) . ?
C18 H18 0.9500 . ?
C19 H19 0.9500 . ?
C20 O8 1.245(11) . ?
C20 O7 1.278(11) . ?
C20 Tb1 2.817(9) 7_566 ?
C21 O5 1.237(11) . ?
C21 O6 1.278(12) . ?
C22 O4 1.246(17) . ?
C22 O3 1.359(18) . ?
C22 C23 1.495(18) . ?
C22 In1 2.653(13) . ?
C23 C28 1.399(16) . ?
C23 C24 1.440(16) . ?
C24 C25 1.382(17) . ?
C25 C26 1.389(16) . ?
C25 H25 0.9500 . ?
C26 C27 1.405(14) . ?
C26 H26 0.9500 . ?
C27 C28 1.385(15) . ?
C27 C29 1.474(13) . ?
C28 H28 0.9500 . ?
C29 O2 1.257(12) . ?
C29 O1 1.268(11) . ?
C29 Tb1 2.951(9) 5_676 ?
Tb1 O1 2.287(6) . ?
Tb1 O6 2.330(7) 8_566 ?
Tb1 O2 2.368(6) 5_676 ?
Tb1 O5 2.377(6) 4 ?
Tb1 O7 2.429(6) 7_566 ?
Tb1 O10 2.432(7) 7_566 ?
Tb1 O9 2.455(7) 7_566 ?
Tb1 O8 2.487(6) 7_566 ?
Tb1 O1 2.790(7) 5_676 ?
Tb1 C5 2.811(11) 7_566 ?
Tb1 C20 2.817(9) 7_566 ?
Tb1 C29 2.951(9) 5_676 ?
In1 O3 2.260(12) . ?
In1 O3 2.260(12) 2_655 ?
In1 O4 2.308(10) 2_655 ?
In1 O4 2.308(10) . ?
In1 O11 2.334(8) 5_666 ?
In1 O11 2.334(8) 6_565 ?
In1 O12 2.339(9) 6_565 ?
In1 O12 2.339(9) 5_666 ?
In1 C22 2.653(14) 2_655 ?
In1 C1 2.692(12) 6_565 ?
In1 C1 2.692(12) 5_666 ?
N1 H1 0.8800 . ?
O1 Tb1 2.790(7) 5_676 ?
O2 Tb1 2.368(6) 5_676 ?
O5 Tb1 2.377(6) 4_545 ?
O6 Tb1 2.330(7) 8_465 ?
O7 Tb1 2.429(6) 7_566 ?
O8 Tb1 2.487(6) 7_566 ?
O9 Tb1 2.455(7) 7_566 ?
O10 Tb1 2.432(7) 7_566 ?
O11 In1 2.334(8) 5_666 ?
O12 In1 2.339(9) 5_666 ?
